data_7227706
loop_
_publ_author_name
'Guo, Yong'
'Wang, Xiaoguang'
'Qu, Lailiang'
'Xu, Shengnan'
'Zhao, Yi'
'Xie, Ruoqian'
'Huang, Mengxing'
'Zhang, Yanbing'

_publ_section_title
;
 Design, synthesis, antibacterial and insecticidal activities of novel
 N-phenylpyrazole fraxinellone hybrid compounds
;
_journal_issue 19
_journal_name_full 'RSC Adv.'
_journal_page_first 11796
_journal_paper_doi 10.1039/C6RA28064A
_journal_volume 7
_journal_year 2017
_chemical_absolute_configuration ad
_chemical_formula_moiety 'C21 H17 Br N2 O3'
_chemical_formula_sum 'C21 H17 Br N2 O3'
_chemical_formula_weight 425.27
_chemical_name_systematic YG-98
_space_group_crystal_system monoclinic
_space_group_IT_number 4
_space_group_name_Hall 'P 2yb'
_space_group_name_H-M_alt 'P 1 21 1'
_symmetry_space_group_name_Hall 'P 2yb'
_symmetry_space_group_name_H-M 'P 1 21 1'
_atom_sites_solution_hydrogens geom
_atom_sites_solution_primary direct
_audit_creation_date 2016-06-03
_audit_creation_method
;
Olex2 1.2
(compiled 2016.02.19 svn.r3266 for OlexSys, GUI svn.r5155)
;
_audit_update_record
;
2016-06-06 deposited with the CCDC.
2017-02-13 downloaded from the CCDC.
;
_cell_angle_alpha 90
_cell_angle_beta 111.940(13)
_cell_angle_gamma 90
_cell_formula_units_Z 2
_cell_length_a 8.5895(10)
_cell_length_b 12.3063(10)
_cell_length_c 9.7721(9)
_cell_measurement_reflns_used 503
_cell_measurement_temperature 295.05(10)
_cell_measurement_theta_max 19.2390
_cell_measurement_theta_min 4.1740
_cell_volume 958.15(18)
_computing_cell_refinement
;
CrysAlisPro, Agilent Technologies,
Version 1.171.37.35 (release 13-08-2014 CrysAlis171 .NET)
(compiled Aug 13 2014,18:06:01)
;
_computing_data_collection
;
CrysAlisPro, Agilent Technologies,
Version 1.171.37.35 (release 13-08-2014 CrysAlis171 .NET)
(compiled Aug 13 2014,18:06:01)
;
_computing_data_reduction
;
CrysAlisPro, Agilent Technologies,
Version 1.171.37.35 (release 13-08-2014 CrysAlis171 .NET)
(compiled Aug 13 2014,18:06:01)
;
_computing_molecular_graphics 'Olex2 (Dolomanov et al., 2009)'
_computing_publication_material 'Olex2 (Dolomanov et al., 2009)'
_computing_structure_refinement 'ShelXL (Sheldrick, 2015)'
_computing_structure_solution 'ShelXS (Sheldrick, 2008)'
_diffrn_ambient_environment air
_diffrn_ambient_temperature 295.05(10)
_diffrn_detector 'CCD plate'
_diffrn_detector_area_resol_mean 16.0733
_diffrn_detector_type Eos
_diffrn_measured_fraction_theta_full 0.996
_diffrn_measured_fraction_theta_max 0.882
_diffrn_measurement_details
;
#__ type_ start__ end____ width___ exp.time_
  1 omega   35.00   95.00   2.0000    4.5000
omega____ theta____ kappa____ phi______ frames
    -       21.0541  178.0000  -90.0000 30

#__ type_ start__ end____ width___ exp.time_
  2 omega   44.00   90.00   2.0000    4.5000
omega____ theta____ kappa____ phi______ frames
    -       21.0541   77.0000 -150.0000 23

#__ type_ start__ end____ width___ exp.time_
  3 omega  -20.00   24.00   2.0000    4.5000
omega____ theta____ kappa____ phi______ frames
    -      -16.8354  -99.0000 -120.0000 22

#__ type_ start__ end____ width___ exp.time_
  4 omega   34.00   98.00   2.0000    4.5000
omega____ theta____ kappa____ phi______ frames
    -       21.0541 -178.0000   90.0000 32
;
_diffrn_measurement_device 'four-circle diffractometer'
_diffrn_measurement_device_type 'SuperNova, Dual, Cu at zero, Eos'
_diffrn_measurement_method '\w scans'
_diffrn_orient_matrix_UB_11 -0.0724366000
_diffrn_orient_matrix_UB_12 0.0235609000
_diffrn_orient_matrix_UB_13 0.0061145000
_diffrn_orient_matrix_UB_21 -0.0514152000
_diffrn_orient_matrix_UB_22 -0.0288698000
_diffrn_orient_matrix_UB_23 -0.0636935000
_diffrn_orient_matrix_UB_31 -0.0052361000
_diffrn_orient_matrix_UB_32 -0.0439974000
_diffrn_orient_matrix_UB_33 0.0450186000
_diffrn_radiation_monochromator mirror
_diffrn_radiation_probe x-ray
_diffrn_radiation_type MoK\a
_diffrn_radiation_wavelength 0.71073
_diffrn_reflns_av_R_equivalents 0.0353
_diffrn_reflns_av_unetI/netI 0.1273
_diffrn_reflns_Laue_measured_fraction_full 0.996
_diffrn_reflns_Laue_measured_fraction_max 0.882
_diffrn_reflns_limit_h_max 10
_diffrn_reflns_limit_h_min -11
_diffrn_reflns_limit_k_max 14
_diffrn_reflns_limit_k_min -16
_diffrn_reflns_limit_l_max 13
_diffrn_reflns_limit_l_min -13
_diffrn_reflns_number 4032
_diffrn_reflns_point_group_measured_fraction_full 0.775
_diffrn_reflns_point_group_measured_fraction_max 0.658
_diffrn_reflns_theta_full 25.500
_diffrn_reflns_theta_max 28.860
_diffrn_reflns_theta_min 3.986
_diffrn_source 'SuperNova (Mo) X-ray Source'
_exptl_absorpt_coefficient_mu 2.168
_exptl_absorpt_correction_T_max 1.00000
_exptl_absorpt_correction_T_min 0.78101
_exptl_absorpt_correction_type multi-scan
_exptl_absorpt_process_details
;
CrysAlisPro, Agilent Technologies,
Version 1.171.37.35 (release 13-08-2014 CrysAlis171 .NET)
(compiled Aug 13 2014,18:06:01)
Empirical absorption correction using spherical harmonics,
 implemented in SCALE3 ABSPACK scaling algorithm.
;
_exptl_crystal_colour 'clear light yellow'
_exptl_crystal_colour_lustre clear
_exptl_crystal_colour_modifier light
_exptl_crystal_colour_primary yellow
_exptl_crystal_density_diffrn 1.474
_exptl_crystal_description block
_exptl_crystal_F_000 432
_exptl_crystal_size_max 0.21
_exptl_crystal_size_mid 0.14
_exptl_crystal_size_min 0.12
_refine_diff_density_max 0.484
_refine_diff_density_min -0.404
_refine_diff_density_rms 0.073
_refine_ls_abs_structure_details
;
 Flack x determined using 367 quotients [(I+)-(I-)]/[(I+)+(I-)]
 (Parsons, Flack and Wagner, Acta Cryst. B69 (2013) 249-259).
;
_refine_ls_abs_structure_Flack 0.01(2)
_refine_ls_extinction_method none
_refine_ls_goodness_of_fit_ref 1.010
_refine_ls_hydrogen_treatment constr
_refine_ls_matrix_type full
_refine_ls_number_parameters 246
_refine_ls_number_reflns 3317
_refine_ls_number_restraints 1
_refine_ls_restrained_S_all 1.010
_refine_ls_R_factor_all 0.1506
_refine_ls_R_factor_gt 0.0688
_refine_ls_shift/su_max 0.000
_refine_ls_shift/su_mean 0.000
_refine_ls_structure_factor_coef Fsqd
_refine_ls_weighting_details 'w=1/[\s^2^(Fo^2^)+(0.0538P)^2^] where P=(Fo^2^+2Fc^2^)/3'
_refine_ls_weighting_scheme calc
_refine_ls_wR_factor_gt 0.1383
_refine_ls_wR_factor_ref 0.1798
_reflns_Friedel_coverage 0.429
_reflns_Friedel_fraction_full 0.530
_reflns_Friedel_fraction_max 0.414
_reflns_number_gt 1665
_reflns_number_total 3317
_reflns_threshold_expression 'I > 2\s(I)'
_cod_data_source_file c6ra28064a2.cif
_cod_data_source_block yg_98
_cod_original_cell_volume 958.16(18)
_cod_database_code 7227706
_shelx_space_group_comment
;
The symmetry employed for this shelxl refinement is uniquely defined
by the following loop, which should always be used as a source of
symmetry information in preference to the above space-group names.
They are only intended as comments.
;
_reflns_odcompleteness_completeness 99.56
_reflns_odcompleteness_iscentric 1
_reflns_odcompleteness_theta 26.32
_olex2_refinement_description
;
1. Fixed Uiso
 At 1.2 times of:
  All C(H) groups, All C(H,H) groups
 At 1.5 times of:
  All C(H,H,H) groups
2.a Ternary CH refined with riding coordinates:
 C16(H16)
2.b Secondary CH2 refined with riding coordinates:
 C13(H13A,H13B)
2.c Aromatic/amide H refined with riding coordinates:
 C1(H1), C2(H2), C4(H4), C5(H5), C7(H7), C18(H18), C19(H19), C20(H20)
2.d Idealised Me refined as rotating group:
 C14(H14A,H14B,H14C), C21(H21A,H21B,H21C)
;
_shelx_shelxl_version_number 2014/7
_olex2_date_sample_data_collection 2016-05-16
_olex2_submission_special_instructions 'No special instructions were received'

loop_
_space_group_symop_operation_xyz
'x, y, z'
'-x, y+1/2, -z'

loop_
_atom_site_label
_atom_site_type_symbol
_atom_site_fract_x
_atom_site_fract_y
_atom_site_fract_z
_atom_site_U_iso_or_equiv
_atom_site_adp_type
_atom_site_occupancy
_atom_site_site_symmetry_order
_atom_site_calc_flag
_atom_site_refinement_flags_posn
Br1 Br 0.26371(17) -0.39834(18) -1.00134(15) 0.0820(6) Uani 1 1 d .
O1 O -0.6858(10) -0.0943(8) -1.6420(8) 0.067(3) Uani 1 1 d .
O2 O -0.8846(10) -0.0093(7) -1.5896(7) 0.053(2) Uani 1 1 d .
O3 O -1.3675(11) 0.0681(10) -1.6061(10) 0.090(4) Uani 1 1 d .
N1 N -0.3814(10) -0.1778(8) -1.0323(8) 0.043(2) Uani 1 1 d .
N2 N -0.4014(12) -0.1607(8) -0.8997(8) 0.049(3) Uani 1 1 d .
C1 C -0.2337(15) -0.3280(9) -1.1034(10) 0.048(3) Uani 1 1 d .
H1 H -0.3368 -0.3583 -1.1606 0.057 Uiso 1 1 calc R
C2 C -0.0918(13) -0.3772(10) -1.0990(10) 0.051(3) Uani 1 1 d .
H2 H -0.0970 -0.4407 -1.1521 0.061 Uiso 1 1 calc R
C3 C 0.0601(14) -0.3327(9) -1.0154(11) 0.048(3) Uani 1 1 d .
C4 C 0.0686(13) -0.2391(9) -0.9356(12) 0.048(3) Uani 1 1 d .
H4 H 0.1717 -0.2087 -0.8787 0.058 Uiso 1 1 calc R
C5 C -0.0774(13) -0.1920(9) -0.9418(10) 0.043(3) Uani 1 1 d .
H5 H -0.0722 -0.1293 -0.8872 0.051 Uiso 1 1 calc R
C6 C -0.2305(13) -0.2333(9) -1.0251(10) 0.043(3) Uani 1 1 d .
C7 C -0.5387(15) -0.1035(10) -0.9360(12) 0.054(3) Uani 1 1 d .
H7 H -0.5829 -0.0779 -0.8685 0.064 Uiso 1 1 calc R
C8 C -0.6131(14) -0.0848(10) -1.0908(10) 0.040(3) Uani 1 1 d .
C9 C -0.5069(11) -0.1313(8) -1.1470(9) 0.030(2) Uani 1 1 d .
C10 C -0.5275(12) -0.1243(8) -1.3014(9) 0.038(2) Uani 1 1 d .
C11 C -0.6801(12) -0.0886(9) -1.3901(10) 0.036(2) Uani 1 1 d .
C12 C -0.8220(13) -0.0599(10) -1.3403(10) 0.044(3) Uani 1 1 d .
C13 C -0.7602(13) -0.0175(10) -1.1818(9) 0.051(3) Uani 1 1 d .
H13A H -0.7275 0.0581 -1.1790 0.061 Uiso 1 1 calc R
H13B H -0.8489 -0.0229 -1.1433 0.061 Uiso 1 1 calc R
C14 C -0.3843(13) -0.1422(11) -1.3505(11) 0.051(3) Uani 1 1 d .
H14A H -0.2825 -0.1160 -1.2762 0.076 Uiso 1 1 calc GR
H14B H -0.4049 -0.1037 -1.4410 0.076 Uiso 1 1 calc GR
H14C H -0.3736 -0.2184 -1.3659 0.076 Uiso 1 1 calc GR
C15 C -0.7419(15) -0.0656(11) -1.5496(11) 0.052(3) Uani 1 1 d .
C16 C -0.9094(13) 0.0298(9) -1.4552(10) 0.045(3) Uani 1 1 d .
H16 H -0.8471 0.0978 -1.4231 0.054 Uiso 1 1 calc R
C17 C -1.0902(14) 0.0521(9) -1.4924(11) 0.046(3) Uani 1 1 d .
C18 C -1.2261(16) 0.0274(12) -1.6102(12) 0.068(4) Uani 1 1 d .
H18 H -1.2223 -0.0144 -1.6882 0.081 Uiso 1 1 calc R
C19 C -1.3175(17) 0.1227(15) -1.4770(17) 0.084(5) Uani 1 1 d .
H19 H -1.3909 0.1590 -1.4428 0.100 Uiso 1 1 calc R
C20 C -1.1537(16) 0.1192(13) -1.4044(12) 0.063(4) Uani 1 1 d .
H20 H -1.0923 0.1529 -1.3153 0.076 Uiso 1 1 calc R
C21 C -0.9362(14) -0.1588(10) -1.3596(12) 0.054(3) Uani 1 1 d .
H21A H -1.0250 -0.1413 -1.3262 0.082 Uiso 1 1 calc GR
H21B H -0.8719 -0.2184 -1.3029 0.082 Uiso 1 1 calc GR
H21C H -0.9832 -0.1788 -1.4620 0.082 Uiso 1 1 calc GR

loop_
_atom_site_aniso_label
_atom_site_aniso_U_11
_atom_site_aniso_U_22
_atom_site_aniso_U_33
_atom_site_aniso_U_23
_atom_site_aniso_U_13
_atom_site_aniso_U_12
Br1 0.0710(9) 0.0742(9) 0.0993(10) -0.0093(8) 0.0300(7) 0.0193(10)
O1 0.058(5) 0.107(8) 0.043(4) -0.004(5) 0.027(4) -0.002(6)
O2 0.045(4) 0.075(5) 0.042(4) 0.010(4) 0.021(4) 0.005(4)
O3 0.045(5) 0.136(13) 0.079(5) 0.002(7) 0.011(5) 0.019(6)
N1 0.031(5) 0.067(7) 0.036(5) -0.003(5) 0.017(4) -0.012(5)
N2 0.049(6) 0.066(7) 0.036(5) 0.004(5) 0.021(4) 0.000(6)
C1 0.054(7) 0.043(7) 0.034(5) -0.008(5) 0.002(5) -0.007(6)
C2 0.052(6) 0.050(8) 0.044(5) -0.007(6) 0.010(5) -0.001(7)
C3 0.053(7) 0.043(7) 0.048(6) 0.014(5) 0.019(6) 0.016(6)
C4 0.030(6) 0.047(7) 0.062(7) 0.004(6) 0.011(5) -0.002(5)
C5 0.044(6) 0.037(7) 0.044(6) -0.006(5) 0.013(5) -0.009(6)
C6 0.043(6) 0.042(7) 0.035(5) 0.001(5) 0.005(5) -0.010(6)
C7 0.048(8) 0.067(10) 0.055(7) -0.004(7) 0.030(6) -0.009(7)
C8 0.041(6) 0.051(7) 0.029(5) 0.000(5) 0.013(5) 0.004(6)
C9 0.030(5) 0.039(6) 0.023(4) -0.002(5) 0.012(4) -0.007(5)
C10 0.036(6) 0.039(6) 0.045(5) -0.008(5) 0.022(5) -0.006(5)
C11 0.036(6) 0.047(7) 0.036(5) -0.010(5) 0.024(5) -0.007(5)
C12 0.041(6) 0.063(8) 0.029(5) 0.006(5) 0.013(5) 0.012(6)
C13 0.046(6) 0.071(8) 0.033(5) -0.015(6) 0.013(5) 0.000(6)
C14 0.039(6) 0.073(9) 0.044(5) 0.004(6) 0.020(5) -0.008(7)
C15 0.051(7) 0.069(8) 0.037(6) -0.004(6) 0.017(6) -0.010(7)
C16 0.049(6) 0.047(7) 0.043(5) 0.001(5) 0.022(5) -0.005(6)
C17 0.048(7) 0.050(7) 0.044(6) 0.000(5) 0.022(5) 0.010(6)
C18 0.052(8) 0.102(11) 0.043(6) -0.005(7) 0.010(6) -0.005(8)
C19 0.066(9) 0.079(13) 0.117(11) 0.041(10) 0.048(9) 0.035(10)
C20 0.071(8) 0.057(10) 0.056(6) 0.002(7) 0.018(6) 0.022(9)
C21 0.047(7) 0.060(9) 0.066(7) -0.003(6) 0.032(6) -0.011(6)

loop_
_atom_type_symbol
_atom_type_description
_atom_type_scat_dispersion_real
_atom_type_scat_dispersion_imag
_atom_type_scat_source
C C 0.0033 0.0016 'International Tables Vol C Tables 4.2.6.8 and 6.1.1.4'
H H 0.0000 0.0000 'International Tables Vol C Tables 4.2.6.8 and 6.1.1.4'
Br Br -0.2901 2.4595 'International Tables Vol C Tables 4.2.6.8 and 6.1.1.4'
N N 0.0061 0.0033 'International Tables Vol C Tables 4.2.6.8 and 6.1.1.4'
O O 0.0106 0.0060 'International Tables Vol C Tables 4.2.6.8 and 6.1.1.4'

loop_
_geom_angle_atom_site_label_1
_geom_angle_atom_site_label_2
_geom_angle_atom_site_label_3
_geom_angle
C15 O2 C16 109.2(8)
C18 O3 C19 104.0(10)
N2 N1 C6 116.7(8)
C9 N1 N2 111.8(9)
C9 N1 C6 131.4(8)
C7 N2 N1 104.1(8)
C2 C1 H1 119.1
C2 C1 C6 121.8(10)
C6 C1 H1 119.1
C1 C2 H2 120.4
C1 C2 C3 119.3(10)
C3 C2 H2 120.4
C2 C3 Br1 121.6(9)
C2 C3 C4 120.6(10)
C4 C3 Br1 117.8(9)
C3 C4 H4 120.7
C5 C4 C3 118.5(10)
C5 C4 H4 120.7
C4 C5 H5 118.8
C6 C5 C4 122.4(10)
C6 C5 H5 118.8
C1 C6 N1 122.5(9)
C5 C6 N1 120.2(10)
C5 C6 C1 117.3(11)
N2 C7 H7 123.9
N2 C7 C8 112.2(10)
C8 C7 H7 123.9
C7 C8 C13 131.8(10)
C9 C8 C7 105.0(10)
C9 C8 C13 122.7(8)
N1 C9 C10 129.3(9)
C8 C9 N1 106.9(8)
C8 C9 C10 123.8(9)
C9 C10 C14 121.9(8)
C11 C10 C9 113.5(8)
C11 C10 C14 124.1(8)
C10 C11 C12 125.2(8)
C10 C11 C15 128.5(9)
C15 C11 C12 106.2(9)
C11 C12 C13 112.8(9)
C11 C12 C16 99.4(8)
C11 C12 C21 109.3(9)
C13 C12 C16 112.4(10)
C21 C12 C13 111.1(9)
C21 C12 C16 111.2(9)
C8 C13 C12 108.1(9)
C8 C13 H13A 110.1
C8 C13 H13B 110.1
C12 C13 H13A 110.1
C12 C13 H13B 110.1
H13A C13 H13B 108.4
C10 C14 H14A 109.5
C10 C14 H14B 109.5
C10 C14 H14C 109.5
H14A C14 H14B 109.5
H14A C14 H14C 109.5
H14B C14 H14C 109.5
O1 C15 O2 120.4(10)
O1 C15 C11 129.7(12)
O2 C15 C11 109.7(10)
O2 C16 C12 102.6(8)
O2 C16 H16 108.5
C12 C16 H16 108.5
C17 C16 O2 109.0(8)
C17 C16 C12 119.2(9)
C17 C16 H16 108.5
C18 C17 C16 132.0(11)
C18 C17 C20 104.0(10)
C20 C17 C16 123.7(10)
O3 C18 C17 113.8(11)
O3 C18 H18 123.1
C17 C18 H18 123.1
O3 C19 H19 123.6
C20 C19 O3 112.9(13)
C20 C19 H19 123.6
C17 C20 H20 127.4
C19 C20 C17 105.3(12)
C19 C20 H20 127.4
C12 C21 H21A 109.5
C12 C21 H21B 109.5
C12 C21 H21C 109.5
H21A C21 H21B 109.5
H21A C21 H21C 109.5
H21B C21 H21C 109.5

loop_
_geom_bond_atom_site_label_1
_geom_bond_atom_site_label_2
_geom_bond_distance
Br1 C3 1.884(11)
O1 C15 1.223(13)
O2 C15 1.333(13)
O2 C16 1.487(12)
O3 C18 1.328(14)
O3 C19 1.350(17)
N1 N2 1.385(11)
N1 C6 1.443(13)
N1 C9 1.358(12)
N2 C7 1.304(14)
C1 H1 0.9300
C1 C2 1.347(14)
C1 C6 1.389(14)
C2 H2 0.9300
C2 C3 1.369(14)
C3 C4 1.378(15)
C4 H4 0.9300
C4 C5 1.362(14)
C5 H5 0.9300
C5 C6 1.360(13)
C7 H7 0.9300
C7 C8 1.424(14)
C8 C9 1.355(13)
C8 C13 1.494(15)
C9 C10 1.454(11)
C10 C11 1.346(12)
C10 C14 1.494(13)
C11 C12 1.514(14)
C11 C15 1.475(13)
C12 C13 1.530(13)
C12 C16 1.553(15)
C12 C21 1.530(15)
C13 H13A 0.9700
C13 H13B 0.9700
C14 H14A 0.9600
C14 H14B 0.9600
C14 H14C 0.9600
C16 H16 0.9800
C16 C17 1.483(14)
C17 C18 1.332(15)
C17 C20 1.439(15)
C18 H18 0.9300
C19 H19 0.9300
C19 C20 1.319(16)
C20 H20 0.9300
C21 H21A 0.9600
C21 H21B 0.9600
C21 H21C 0.9600

loop_
_geom_torsion_atom_site_label_1
_geom_torsion_atom_site_label_2
_geom_torsion_atom_site_label_3
_geom_torsion_atom_site_label_4
_geom_torsion
Br1 C3 C4 C5 -178.5(8)
O2 C16 C17 C18 12.3(18)
O2 C16 C17 C20 -161.2(10)
O3 C19 C20 C17 -2.2(18)
N1 N2 C7 C8 1.7(13)
N1 C9 C10 C11 169.5(10)
N1 C9 C10 C14 -17.6(17)
N2 N1 C6 C1 123.7(11)
N2 N1 C6 C5 -57.8(13)
N2 N1 C9 C8 -1.2(12)
N2 N1 C9 C10 175.7(9)
N2 C7 C8 C9 -2.4(14)
N2 C7 C8 C13 -174.3(12)
C1 C2 C3 Br1 178.9(8)
C1 C2 C3 C4 0.5(16)
C2 C1 C6 N1 178.1(10)
C2 C1 C6 C5 -0.5(15)
C2 C3 C4 C5 0.0(15)
C3 C4 C5 C6 -0.8(16)
C4 C5 C6 N1 -177.6(10)
C4 C5 C6 C1 1.0(15)
C6 N1 N2 C7 175.6(9)
C6 N1 C9 C8 -176.4(10)
C6 N1 C9 C10 0.6(18)
C6 C1 C2 C3 -0.2(16)
C7 C8 C9 N1 2.1(12)
C7 C8 C9 C10 -175.1(9)
C7 C8 C13 C12 -159.1(13)
C8 C9 C10 C11 -14.0(14)
C8 C9 C10 C14 158.9(11)
C9 N1 N2 C7 -0.3(12)
C9 N1 C6 C1 -61.4(16)
C9 N1 C6 C5 117.2(12)
C9 C8 C13 C12 30.3(15)
C9 C10 C11 C12 -1.3(15)
C9 C10 C11 C15 176.2(11)
C10 C11 C12 C13 30.2(16)
C10 C11 C12 C16 149.4(10)
C10 C11 C12 C21 -94.0(12)
C10 C11 C15 O1 17(2)
C10 C11 C15 O2 -166.1(10)
C11 C12 C13 C8 -40.9(13)
C11 C12 C16 O2 34.5(10)
C11 C12 C16 C17 155.0(10)
C12 C11 C15 O1 -164.7(13)
C12 C11 C15 O2 11.8(13)
C12 C16 C17 C18 -104.9(14)
C12 C16 C17 C20 81.6(15)
C13 C8 C9 N1 174.9(10)
C13 C8 C9 C10 -2.3(17)
C13 C12 C16 O2 154.1(8)
C13 C12 C16 C17 -85.4(12)
C14 C10 C11 C12 -174.0(12)
C14 C10 C11 C15 3.5(18)
C15 O2 C16 C12 -30.2(11)
C15 O2 C16 C17 -157.5(9)
C15 C11 C12 C13 -147.8(10)
C15 C11 C12 C16 -28.5(11)
C15 C11 C12 C21 88.0(11)
C16 O2 C15 O1 -171.1(11)
C16 O2 C15 C11 12.0(12)
C16 C12 C13 C8 -152.3(10)
C16 C17 C18 O3 -176.1(12)
C16 C17 C20 C19 177.3(12)
C18 O3 C19 C20 1.3(19)
C18 C17 C20 C19 2.2(15)
C19 O3 C18 C17 0.3(17)
C20 C17 C18 O3 -1.6(14)
C21 C12 C13 C8 82.3(11)
C21 C12 C16 O2 -80.6(10)
C21 C12 C16 C17 39.9(13)
